data_4067478
loop_
_publ_author_name
'B\"uschel, Susanne'
'Daniliuc, Constantin'
'Jones, Peter G.'
'Tamm, Matthias'

_publ_section_title
;
 Ambiphilic Reactivity of a Phosphane-Functionalized
 Cycloheptatrienyl&#x2212;Cyclopentadienyl Zirconium Sandwich Complex
;
_journal_issue 3
_journal_name_full Organometallics
_journal_page_first 671
_journal_paper_doi 10.1021/om9009763
_journal_volume 29
_journal_year 2010
_chemical_formula_sum 'C36 H50 Au Cl P2 Zr2'
_chemical_formula_weight 959.56
_chemical_name_systematic
; 
 ? 
;
_space_group_IT_number 76
_symmetry_cell_setting tetragonal
_symmetry_space_group_name_Hall 'P 4w'
_symmetry_space_group_name_H-M 'P 41'
_atom_sites_solution_hydrogens geom
_atom_sites_solution_primary direct
_atom_sites_solution_secondary difmap
_audit_creation_method SHELXL-97
_cell_angle_alpha 90.00
_cell_angle_beta 90.00
_cell_angle_gamma 90.00
_cell_formula_units_Z 4
_cell_length_a 11.2225(10)
_cell_length_b 11.2225(10)
_cell_length_c 28.170(3)
_cell_measurement_reflns_used 8406
_cell_measurement_temperature 133(2)
_cell_measurement_theta_max 30
_cell_measurement_theta_min 2
_cell_volume 3547.9(6)
_computing_cell_refinement 'Bruker SAINT'
_computing_data_collection 'Bruker SMART'
_computing_data_reduction 'Bruker SAINT'
_computing_molecular_graphics 'Siemens XP'
_computing_publication_material SHELXL-97
_computing_structure_refinement 'SHELXL-97 (Sheldrick, 1997)'
_computing_structure_solution 'SHELXS-97 (Sheldrick, 1990)'
_diffrn_ambient_temperature 133(2)
_diffrn_detector_area_resol_mean 8.192
_diffrn_measured_fraction_theta_full 1.000
_diffrn_measured_fraction_theta_max 0.998
_diffrn_measurement_device_type 'Bruker SMART 1000 CCD'
_diffrn_measurement_method '\w- and \f-scans'
_diffrn_radiation_monochromator graphite
_diffrn_radiation_source 'fine-focus sealed tube'
_diffrn_radiation_type MoK\a
_diffrn_radiation_wavelength 0.71073
_diffrn_reflns_av_R_equivalents 0.0399
_diffrn_reflns_av_sigmaI/netI 0.0490
_diffrn_reflns_limit_h_max 16
_diffrn_reflns_limit_h_min -16
_diffrn_reflns_limit_k_max 16
_diffrn_reflns_limit_k_min -15
_diffrn_reflns_limit_l_max 40
_diffrn_reflns_limit_l_min -40
_diffrn_reflns_number 64727
_diffrn_reflns_theta_full 30.00
_diffrn_reflns_theta_max 30.54
_diffrn_reflns_theta_min 1.81
_diffrn_standards_decay_% 0
_exptl_absorpt_coefficient_mu 4.891
_exptl_absorpt_correction_T_max 0.4265
_exptl_absorpt_correction_T_min 0.3557
_exptl_absorpt_correction_type multi-scan
_exptl_absorpt_process_details SADABS
_exptl_crystal_colour red
_exptl_crystal_density_diffrn 1.796
_exptl_crystal_density_method 'not measured'
_exptl_crystal_description prism
_exptl_crystal_F_000 1888
_exptl_crystal_size_max 0.23
_exptl_crystal_size_mid 0.22
_exptl_crystal_size_min 0.21
_refine_diff_density_max 0.902
_refine_diff_density_min -0.456
_refine_diff_density_rms 0.088
_refine_ls_abs_structure_details 'Flack H D (1983), Acta Cryst. A39, 876-881'
_refine_ls_abs_structure_Flack -0.003(2)
_refine_ls_extinction_method none
_refine_ls_goodness_of_fit_ref 0.929
_refine_ls_hydrogen_treatment
;
The hydrogens of the five- and seven-membered rings were refined freely. 
The hydrogens of the methyl groups were refined using a rigid groups, 
other H atoms were included using a riding model.
;
_refine_ls_matrix_type full
_refine_ls_number_parameters 473
_refine_ls_number_reflns 10720
_refine_ls_number_restraints 249
_refine_ls_restrained_S_all 0.920
_refine_ls_R_factor_all 0.0315
_refine_ls_R_factor_gt 0.0238
_refine_ls_shift/su_max 0.002
_refine_ls_shift/su_mean 0.000
_refine_ls_structure_factor_coef Fsqd
_refine_ls_weighting_details 'calc w=1/[\s^2^(Fo^2^)+(0.0000P)^2^+0.0000P] where P=(Fo^2^+2Fc^2^)/3'
_refine_ls_weighting_scheme calc
_refine_ls_wR_factor_gt 0.0435
_refine_ls_wR_factor_ref 0.0454
_reflns_number_gt 9591
_reflns_number_total 10720
_reflns_threshold_expression >2sigma(I)
_cod_data_source_file om9009763_si_001.cif
_cod_data_source_block susy2
_cod_original_cell_volume 3547.8(6)
_cod_original_sg_symbol_H-M 'P 41 '
_cod_database_code 4067478

loop_
_symmetry_equiv_pos_as_xyz
'x, y, z'
'-x, -y, z+1/2'
'-y, x, z+1/4'
'y, -x, z+3/4'

loop_
_atom_site_label
_atom_site_type_symbol
_atom_site_fract_x
_atom_site_fract_y
_atom_site_fract_z
_atom_site_U_iso_or_equiv
_atom_site_adp_type
_atom_site_occupancy
_atom_site_symmetry_multiplicity
_atom_site_calc_flag
_atom_site_refinement_flags
_atom_site_disorder_assembly
_atom_site_disorder_group
Au Au 0.679650(10) 0.511742(9) 0.414382(5) 0.02398(3) Uani 1 1 d . A .
Zr1 Zr 1.03834(3) 0.42474(2) 0.435617(11) 0.02219(6) Uani 1 1 d . . .
Zr2 Zr 0.94139(2) 0.80300(2) 0.342197(10) 0.01639(6) Uani 1 1 d . . .
Cl Cl 0.92408(6) 0.56762(6) 0.36942(3) 0.02174(15) Uani 1 1 d . . .
P2 P 0.62349(7) 0.70082(6) 0.39081(3) 0.02010(16) Uani 1 1 d . . .
C1 C 1.2430(3) 0.4658(4) 0.44264(17) 0.0425(10) Uani 1 1 d D . .
H1 H 1.305(3) 0.446(3) 0.4229(13) 0.044(12) Uiso 1 1 d D . .
C2 C 1.2153(3) 0.3815(3) 0.47898(16) 0.0418(10) Uani 1 1 d D . .
H2 H 1.253(3) 0.311(2) 0.4720(13) 0.029(10) Uiso 1 1 d D . .
C3 C 1.1208(4) 0.3847(3) 0.51178(15) 0.0394(9) Uani 1 1 d D . .
H3 H 1.109(4) 0.317(2) 0.5285(14) 0.054(13) Uiso 1 1 d D . .
C4 C 1.0254(3) 0.4662(3) 0.51693(14) 0.0358(8) Uani 1 1 d D . .
H4 H 0.963(2) 0.448(3) 0.5368(12) 0.035(11) Uiso 1 1 d D . .
C5 C 1.0138(3) 0.5790(3) 0.49378(13) 0.0301(7) Uani 1 1 d D . .
H5 H 0.945(2) 0.622(3) 0.5003(12) 0.023(9) Uiso 1 1 d D . .
C6 C 1.0912(3) 0.6274(3) 0.45988(13) 0.0262(7) Uani 1 1 d D . .
H6 H 1.070(3) 0.6972(19) 0.4461(11) 0.023(9) Uiso 1 1 d D . .
C7 C 1.1887(3) 0.5785(3) 0.43520(15) 0.0316(8) Uani 1 1 d D . .
H7 H 1.210(3) 0.618(3) 0.4084(8) 0.030(10) Uiso 1 1 d D . .
C8 C 0.8720(3) 0.2748(2) 0.41810(13) 0.0263(7) Uani 1 1 d . A .
C9 C 0.9338(3) 0.2940(3) 0.37487(13) 0.0273(7) Uani 1 1 d D . .
H9 H 0.907(3) 0.335(3) 0.3496(9) 0.030(10) Uiso 1 1 d D . .
C10 C 1.0497(3) 0.2463(3) 0.37960(16) 0.0373(9) Uani 1 1 d D . .
H10 H 1.109(3) 0.242(4) 0.3575(12) 0.045(12) Uiso 1 1 d D . .
C11 C 1.0610(3) 0.1989(3) 0.42465(17) 0.0410(10) Uani 1 1 d D . .
H11 H 1.131(2) 0.167(3) 0.4336(13) 0.031(10) Uiso 1 1 d D . .
C12 C 0.9529(4) 0.2164(3) 0.44888(15) 0.0339(8) Uani 1 1 d D . .
H12 H 0.935(3) 0.197(3) 0.4792(7) 0.022(9) Uiso 1 1 d D . .
C13 C 0.6263(3) 0.2178(3) 0.39119(14) 0.0325(8) Uani 1 1 d . A .
H13 H 0.6473 0.1328 0.3978 0.039 Uiso 1 1 calc R . .
C14 C 0.4932(3) 0.2354(4) 0.40258(19) 0.0502(12) Uani 1 1 d . . .
H14A H 0.4709 0.3184 0.3965 0.060 Uiso 1 1 calc R . .
H14B H 0.4787 0.2162 0.4360 0.060 Uiso 1 1 calc R . .
H14C H 0.4454 0.1827 0.3824 0.060 Uiso 1 1 calc R . .
C15 C 0.6509(4) 0.2430(3) 0.33871(15) 0.0415(9) Uani 1 1 d . . .
H15A H 0.5973 0.1948 0.3191 0.050 Uiso 1 1 calc R . .
H15B H 0.7338 0.2225 0.3313 0.050 Uiso 1 1 calc R . .
H15C H 0.6375 0.3277 0.3321 0.050 Uiso 1 1 calc R . .
P1 P 0.71949(8) 0.31381(7) 0.42992(3) 0.02651(18) Uani 1 1 d D . .
C16 C 0.7104(6) 0.2629(5) 0.4926(2) 0.0311(14) Uiso 0.634(8) 1 d PDU A 1
H16 H 0.7873 0.2841 0.5085 0.037 Uiso 0.634(8) 1 calc PR A 1
C17 C 0.6100(6) 0.3305(6) 0.5185(3) 0.0462(19) Uiso 0.634(8) 1 d PDU A 1
H17A H 0.5344 0.3172 0.5019 0.055 Uiso 0.634(8) 1 calc PR A 1
H17B H 0.6282 0.4159 0.5188 0.055 Uiso 0.634(8) 1 calc PR A 1
H17C H 0.6037 0.3013 0.5512 0.055 Uiso 0.634(8) 1 calc PR A 1
C18 C 0.6940(7) 0.1280(5) 0.4970(3) 0.0356(16) Uiso 0.634(8) 1 d PDU A 1
H18A H 0.7015 0.1045 0.5304 0.043 Uiso 0.634(8) 1 calc PR A 1
H18B H 0.7552 0.0873 0.4782 0.043 Uiso 0.634(8) 1 calc PR A 1
H18C H 0.6149 0.1058 0.4853 0.043 Uiso 0.634(8) 1 calc PR A 1
C16' C 0.6575(10) 0.2675(7) 0.4883(3) 0.026(2) Uiso 0.366(8) 1 d PDU A 2
H16' H 0.5718 0.2916 0.4871 0.031 Uiso 0.366(8) 1 calc PR A 2
C17' C 0.7106(10) 0.3421(10) 0.5283(4) 0.045(3) Uiso 0.366(8) 1 d PDU A 2
H17D H 0.7086 0.4265 0.5194 0.054 Uiso 0.366(8) 1 calc PR A 2
H17E H 0.7933 0.3176 0.5338 0.054 Uiso 0.366(8) 1 calc PR A 2
H17F H 0.6641 0.3302 0.5573 0.054 Uiso 0.366(8) 1 calc PR A 2
C18' C 0.6547(11) 0.1345(8) 0.4968(4) 0.031(3) Uiso 0.366(8) 1 d PDU A 2
H18D H 0.6193 0.0947 0.4693 0.037 Uiso 0.366(8) 1 calc PR A 2
H18E H 0.6070 0.1175 0.5251 0.037 Uiso 0.366(8) 1 calc PR A 2
H18F H 0.7361 0.1053 0.5016 0.037 Uiso 0.366(8) 1 calc PR A 2
C19 C 1.0294(3) 0.6999(3) 0.27472(12) 0.0292(7) Uani 1 1 d D . .
H19 H 1.015(3) 0.6223(17) 0.2662(13) 0.031(10) Uiso 1 1 d D . .
C20 C 0.9416(3) 0.7823(3) 0.25844(13) 0.0332(8) Uani 1 1 d D . .
H20 H 0.884(2) 0.750(3) 0.2394(11) 0.028(9) Uiso 1 1 d D . .
C21 C 0.9380(3) 0.9054(3) 0.26901(14) 0.0354(8) Uani 1 1 d D . .
H21 H 0.874(2) 0.945(3) 0.2572(15) 0.040(11) Uiso 1 1 d D . .
C22 C 1.0151(4) 0.9716(3) 0.29780(15) 0.0368(9) Uani 1 1 d D . .
H22 H 0.989(4) 1.048(2) 0.3011(18) 0.061(14) Uiso 1 1 d D . .
C23 C 1.1033(3) 0.9321(3) 0.33053(15) 0.0333(8) Uani 1 1 d D . .
H23 H 1.131(3) 0.986(2) 0.3523(11) 0.026(9) Uiso 1 1 d D . .
C24 C 1.1501(3) 0.8147(3) 0.33619(14) 0.0306(8) Uani 1 1 d D . .
H24 H 1.207(3) 0.806(3) 0.3589(10) 0.034(10) Uiso 1 1 d D . .
C25 C 1.1201(3) 0.7141(3) 0.30859(13) 0.0292(8) Uani 1 1 d D . .
H25 H 1.158(3) 0.6434(18) 0.3155(12) 0.022(9) Uiso 1 1 d D . .
C26 C 0.7427(2) 0.8050(2) 0.38753(11) 0.0177(6) Uani 1 1 d . . .
C27 C 0.8354(3) 0.8101(3) 0.42248(11) 0.0206(6) Uani 1 1 d D . .
H27 H 0.851(3) 0.750(2) 0.4426(11) 0.029(10) Uiso 1 1 d D . .
C28 C 0.8956(3) 0.9187(2) 0.41794(13) 0.0233(6) Uani 1 1 d D . .
H28 H 0.960(2) 0.939(3) 0.4358(12) 0.032(10) Uiso 1 1 d D . .
C29 C 0.8421(3) 0.9817(2) 0.38020(12) 0.0219(6) Uani 1 1 d D . .
H29 H 0.865(4) 1.053(2) 0.3682(15) 0.056(13) Uiso 1 1 d D . .
C30 C 0.7474(3) 0.9137(2) 0.36178(12) 0.0197(6) Uani 1 1 d D . .
H30 H 0.695(2) 0.934(2) 0.3386(8) 0.001(6) Uiso 1 1 d D . .
C31 C 0.5531(3) 0.6920(3) 0.33228(12) 0.0256(7) Uani 1 1 d . . .
H31 H 0.5341 0.7747 0.3215 0.031 Uiso 1 1 calc R . .
C32 C 0.4371(3) 0.6218(3) 0.33578(16) 0.0383(9) Uani 1 1 d . . .
H32A H 0.3961 0.6235 0.3051 0.046 Uiso 1 1 calc R . .
H32B H 0.3859 0.6576 0.3601 0.046 Uiso 1 1 calc R . .
H32C H 0.4547 0.5391 0.3444 0.046 Uiso 1 1 calc R . .
C33 C 0.6370(3) 0.6353(3) 0.29624(13) 0.0304(7) Uani 1 1 d . . .
H33A H 0.6578 0.5547 0.3067 0.037 Uiso 1 1 calc R . .
H33B H 0.7095 0.6835 0.2936 0.037 Uiso 1 1 calc R . .
H33C H 0.5975 0.6313 0.2653 0.037 Uiso 1 1 calc R . .
C34 C 0.5137(3) 0.7739(3) 0.43073(13) 0.0276(7) Uani 1 1 d . . .
H34 H 0.4459 0.7172 0.4354 0.033 Uiso 1 1 calc R . .
C35 C 0.4632(3) 0.8884(3) 0.40946(16) 0.0364(9) Uani 1 1 d . . .
H35A H 0.4001 0.9194 0.4301 0.044 Uiso 1 1 calc R . .
H35B H 0.4301 0.8715 0.3780 0.044 Uiso 1 1 calc R . .
H35C H 0.5268 0.9477 0.4066 0.044 Uiso 1 1 calc R . .
C36 C 0.5706(3) 0.7958(3) 0.47894(14) 0.0372(9) Uani 1 1 d . . .
H36A H 0.6372 0.8516 0.4754 0.045 Uiso 1 1 calc R . .
H36B H 0.6001 0.7203 0.4919 0.045 Uiso 1 1 calc R . .
H36C H 0.5113 0.8297 0.5006 0.045 Uiso 1 1 calc R . .

loop_
_atom_site_aniso_label
_atom_site_aniso_U_11
_atom_site_aniso_U_22
_atom_site_aniso_U_33
_atom_site_aniso_U_23
_atom_site_aniso_U_13
_atom_site_aniso_U_12
Au 0.02984(7) 0.01373(5) 0.02838(6) 0.00080(5) 0.00492(5) 0.00047(4)
Zr1 0.02528(15) 0.01484(13) 0.02645(17) 0.00058(11) -0.00616(12) 0.00205(11)
Zr2 0.01571(13) 0.01511(13) 0.01834(15) 0.00157(10) 0.00227(10) 0.00043(10)
Cl 0.0224(3) 0.0151(3) 0.0278(4) 0.0025(3) -0.0013(3) 0.0014(2)
P2 0.0175(4) 0.0157(4) 0.0270(5) 0.0020(3) 0.0066(3) 0.0006(3)
C1 0.0235(18) 0.044(2) 0.060(3) -0.011(2) -0.0026(18) 0.0035(15)
C2 0.036(2) 0.031(2) 0.058(3) -0.0037(18) -0.0245(19) 0.0107(16)
C3 0.051(2) 0.0302(19) 0.037(2) 0.0101(16) -0.0239(18) -0.0054(17)
C4 0.044(2) 0.0351(19) 0.028(2) 0.0055(15) -0.0042(16) -0.0094(16)
C5 0.0305(18) 0.0337(18) 0.0261(19) -0.0063(14) -0.0059(14) 0.0025(14)
C6 0.0300(17) 0.0190(15) 0.0297(19) 0.0001(13) -0.0066(13) -0.0030(12)
C7 0.0231(16) 0.0310(18) 0.041(2) -0.0009(16) -0.0012(15) -0.0063(13)
C8 0.0391(17) 0.0107(12) 0.0293(19) 0.0014(12) -0.0112(15) -0.0012(11)
C9 0.0376(19) 0.0151(14) 0.029(2) -0.0033(12) -0.0065(15) 0.0006(12)
C10 0.039(2) 0.0194(16) 0.054(3) -0.0153(16) -0.0029(18) 0.0051(14)
C11 0.040(2) 0.0134(15) 0.069(3) -0.0026(16) -0.019(2) 0.0063(13)
C12 0.050(2) 0.0157(15) 0.036(2) 0.0053(14) -0.0176(17) -0.0072(14)
C13 0.0304(18) 0.0200(16) 0.047(2) -0.0085(14) 0.0025(15) 0.0024(13)
C14 0.036(2) 0.031(2) 0.083(4) -0.007(2) 0.009(2) 0.0044(16)
C15 0.043(2) 0.043(2) 0.038(2) -0.0126(18) -0.0075(18) 0.0008(17)
P1 0.0408(5) 0.0130(3) 0.0257(5) -0.0004(3) 0.0036(4) 0.0000(3)
C19 0.0335(18) 0.0297(18) 0.0242(19) -0.0071(14) 0.0108(14) -0.0040(14)
C20 0.0333(19) 0.046(2) 0.0200(19) 0.0014(15) 0.0053(14) 0.0001(16)
C21 0.035(2) 0.045(2) 0.027(2) 0.0160(16) 0.0095(15) 0.0104(16)
C22 0.045(2) 0.0221(17) 0.043(3) 0.0104(15) 0.0235(18) 0.0020(14)
C23 0.0299(18) 0.0259(17) 0.044(2) -0.0070(15) 0.0152(16) -0.0088(13)
C24 0.0185(15) 0.0369(18) 0.037(2) -0.0002(15) 0.0051(14) -0.0073(13)
C25 0.0193(15) 0.0268(17) 0.041(2) 0.0009(14) 0.0104(14) 0.0039(13)
C26 0.0194(13) 0.0159(13) 0.0178(16) 0.0021(10) 0.0051(11) 0.0047(10)
C27 0.0225(14) 0.0219(14) 0.0175(18) 0.0006(11) 0.0036(11) 0.0056(11)
C28 0.0213(14) 0.0239(14) 0.0248(17) -0.0067(14) 0.0002(13) 0.0003(11)
C29 0.0256(15) 0.0130(13) 0.0270(18) -0.0020(11) 0.0053(12) 0.0005(11)
C30 0.0199(14) 0.0156(13) 0.0235(17) 0.0015(11) 0.0030(11) 0.0056(11)
C31 0.0186(14) 0.0230(15) 0.035(2) 0.0015(13) -0.0004(13) -0.0012(12)
C32 0.0228(17) 0.042(2) 0.050(3) 0.0036(18) -0.0009(16) -0.0074(15)
C33 0.0268(17) 0.0382(19) 0.0264(19) -0.0021(14) -0.0013(13) 0.0006(14)
C34 0.0263(16) 0.0240(15) 0.033(2) 0.0022(13) 0.0157(13) 0.0031(12)
C35 0.0277(17) 0.0289(16) 0.053(3) 0.0020(17) 0.0203(17) 0.0073(13)
C36 0.044(2) 0.036(2) 0.032(2) 0.0015(15) 0.0167(17) 0.0075(16)

loop_
_atom_type_symbol
_atom_type_description
_atom_type_scat_dispersion_real
_atom_type_scat_dispersion_imag
_atom_type_scat_source
C C 0.0033 0.0016 'International Tables Vol C Tables 4.2.6.8 and 6.1.1.4'
H H 0.0000 0.0000 'International Tables Vol C Tables 4.2.6.8 and 6.1.1.4'
P P 0.1023 0.0942 'International Tables Vol C Tables 4.2.6.8 and 6.1.1.4'
Cl Cl 0.1484 0.1585 'International Tables Vol C Tables 4.2.6.8 and 6.1.1.4'
Zr Zr -2.9673 0.5597 'International Tables Vol C Tables 4.2.6.8 and 6.1.1.4'
Au Au -2.0133 8.8022 'International Tables Vol C Tables 4.2.6.8 and 6.1.1.4'

loop_
_geom_angle_atom_site_label_1
_geom_angle_atom_site_label_2
_geom_angle_atom_site_label_3
_geom_angle
P1 Au P2 172.36(3)
C4 Zr1 C1 86.52(15)
C4 Zr1 C3 34.89(14)
C1 Zr1 C3 65.25(16)
C4 Zr1 C2 65.83(15)
C1 Zr1 C2 35.12(15)
C3 Zr1 C2 34.39(15)
C4 Zr1 C5 35.08(12)
C1 Zr1 C5 85.01(13)
C3 Zr1 C5 64.23(13)
C2 Zr1 C5 83.82(13)
C4 Zr1 C7 84.61(13)
C1 Zr1 C7 34.63(13)
C3 Zr1 C7 82.40(14)
C2 Zr1 C7 64.22(13)
C5 Zr1 C7 64.38(13)
C4 Zr1 C6 63.72(12)
C1 Zr1 C6 63.73(12)
C3 Zr1 C6 80.19(12)
C2 Zr1 C6 81.02(12)
C5 Zr1 C6 33.57(12)
C7 Zr1 C6 33.65(11)
C4 Zr1 C9 138.15(12)
C1 Zr1 C9 128.37(13)
C3 Zr1 C9 132.66(12)
C2 Zr1 C9 127.79(12)
C5 Zr1 C9 145.44(11)
C7 Zr1 C9 137.07(13)
C6 Zr1 C9 146.76(11)
C4 Zr1 C10 139.79(14)
C1 Zr1 C10 99.03(13)
C3 Zr1 C10 112.94(14)
C2 Zr1 C10 96.64(13)
C5 Zr1 C10 173.64(13)
C7 Zr1 C10 121.52(13)
C6 Zr1 C10 152.78(13)
C9 Zr1 C10 32.20(11)
C4 Zr1 C12 90.89(13)
C1 Zr1 C12 122.28(13)
C3 Zr1 C12 80.86(12)
C2 Zr1 C12 92.97(13)
C5 Zr1 C12 121.16(14)
C7 Zr1 C12 156.58(12)
C6 Zr1 C12 154.23(13)
C9 Zr1 C12 52.90(12)
C10 Zr1 C12 52.50(14)
C4 Zr1 C8 105.89(12)
C1 Zr1 C8 148.99(12)
C3 Zr1 C8 109.45(12)
C2 Zr1 C8 124.95(12)
C5 Zr1 C8 121.47(12)
C7 Zr1 C8 168.06(13)
C6 Zr1 C8 147.24(10)
C9 Zr1 C8 32.28(12)
C10 Zr1 C8 53.28(12)
C12 Zr1 C8 32.13(10)
C4 Zr1 C11 108.68(14)
C1 Zr1 C11 96.14(13)
C3 Zr1 C11 83.30(13)
C2 Zr1 C11 77.17(13)
C5 Zr1 C11 143.73(14)
C7 Zr1 C11 129.52(12)
C6 Zr1 C11 158.02(11)
C9 Zr1 C11 52.73(12)
C10 Zr1 C11 31.33(14)
C12 Zr1 C11 31.88(14)
C8 Zr1 C11 53.14(10)
C4 Zr1 Cl 120.93(10)
C1 Zr1 Cl 113.26(12)
C3 Zr1 Cl 153.54(10)
C2 Zr1 Cl 148.01(11)
C5 Zr1 Cl 89.36(9)
C7 Zr1 Cl 84.64(9)
C6 Zr1 Cl 76.27(8)
C9 Zr1 Cl 70.58(7)
C10 Zr1 Cl 93.50(10)
C12 Zr1 Cl 116.99(8)
C8 Zr1 Cl 85.03(7)
C11 Zr1 Cl 122.41(10)
C23 Zr2 C24 35.38(12)
C23 Zr2 C21 65.76(14)
C24 Zr2 C21 85.76(13)
C23 Zr2 C20 85.42(14)
C24 Zr2 C20 86.15(13)
C21 Zr2 C20 34.77(13)
C23 Zr2 C22 34.74(14)
C24 Zr2 C22 65.03(13)
C21 Zr2 C22 34.06(15)
C20 Zr2 C22 63.95(14)
C23 Zr2 C25 63.93(11)
C24 Zr2 C25 34.27(12)
C21 Zr2 C25 82.71(12)
C20 Zr2 C25 64.64(13)
C22 Zr2 C25 80.64(12)
C23 Zr2 C19 82.53(12)
C24 Zr2 C19 64.30(12)
C21 Zr2 C19 63.64(13)
C20 Zr2 C19 34.52(12)
C22 Zr2 C19 80.15(12)
C25 Zr2 C19 33.55(12)
C23 Zr2 C29 84.89(11)
C24 Zr2 C29 115.13(11)
C21 Zr2 C29 88.65(12)
C20 Zr2 C29 119.92(12)
C22 Zr2 C29 75.47(11)
C25 Zr2 C29 148.51(11)
C19 Zr2 C29 152.26(12)
C23 Zr2 C28 87.65(11)
C24 Zr2 C28 103.45(11)
C21 Zr2 C28 118.65(12)
C20 Zr2 C28 151.97(12)
C22 Zr2 C28 95.94(12)
C25 Zr2 C28 134.50(11)
C19 Zr2 C28 167.70(11)
C29 Zr2 C28 32.24(10)
C23 Zr2 C27 117.71(12)
C24 Zr2 C27 121.69(12)
C21 Zr2 C27 138.59(11)
C20 Zr2 C27 152.12(11)
C22 Zr2 C27 126.40(11)
C25 Zr2 C27 137.79(11)
C19 Zr2 C27 153.40(11)
C29 Zr2 C27 52.89(10)
C28 Zr2 C27 31.82(9)
C23 Zr2 C30 112.82(11)
C24 Zr2 C30 146.43(11)
C21 Zr2 C30 86.47(11)
C20 Zr2 C30 105.20(12)
C22 Zr2 C30 91.30(11)
C25 Zr2 C30 169.06(11)
C19 Zr2 C30 137.90(12)
C29 Zr2 C30 32.03(10)
C28 Zr2 C30 53.31(10)
C27 Zr2 C30 53.14(10)
C23 Zr2 C26 137.39(11)
C24 Zr2 C26 154.09(12)
C21 Zr2 C26 114.57(11)
C20 Zr2 C26 119.75(11)
C22 Zr2 C26 123.23(11)
C25 Zr2 C26 155.86(10)
C19 Zr2 C26 138.08(11)
C29 Zr2 C26 53.20(9)
C28 Zr2 C26 53.48(9)
C27 Zr2 C26 32.48(9)
C30 Zr2 C26 32.11(9)
C23 Zr2 Cl 133.23(9)
C24 Zr2 Cl 98.25(9)
C21 Zr2 Cl 135.09(10)
C20 Zr2 Cl 100.55(9)
C22 Zr2 Cl 156.78(9)
C25 Zr2 Cl 76.89(8)
C19 Zr2 Cl 77.91(9)
C29 Zr2 Cl 127.60(7)
C28 Zr2 Cl 103.94(7)
C27 Zr2 Cl 75.57(7)
C30 Zr2 Cl 110.13(7)
C26 Zr2 Cl 78.99(6)
Zr2 Cl Zr1 135.09(3)
C26 P2 C31 108.24(14)
C26 P2 C34 103.89(14)
C31 P2 C34 106.42(15)
C26 P2 Au 114.41(9)
C31 P2 Au 109.07(10)
C34 P2 Au 114.33(11)
C7 C1 C2 127.0(4)
C7 C1 Zr1 75.07(19)
C2 C1 Zr1 73.6(2)
C3 C2 C1 128.2(3)
C3 C2 Zr1 72.7(2)
C1 C2 Zr1 71.3(2)
C2 C3 C4 130.8(3)
C2 C3 Zr1 72.9(2)
C4 C3 Zr1 71.1(2)
C3 C4 C5 126.5(4)
C3 C4 Zr1 74.0(2)
C5 C4 Zr1 74.7(2)
C6 C5 C4 126.7(3)
C6 C5 Zr1 75.1(2)
C4 C5 Zr1 70.3(2)
C5 C6 C7 131.9(3)
C5 C6 Zr1 71.32(19)
C7 C6 Zr1 71.83(18)
C6 C7 C1 127.5(4)
C6 C7 Zr1 74.52(18)
C1 C7 Zr1 70.3(2)
C12 C8 C9 106.4(3)
C12 C8 P1 127.6(3)
C9 C8 P1 126.0(2)
C12 C8 Zr1 73.65(18)
C9 C8 Zr1 73.06(18)
P1 C8 Zr1 119.88(14)
C10 C9 C8 108.2(3)
C10 C9 Zr1 74.4(2)
C8 C9 Zr1 74.66(19)
C11 C10 C9 108.5(4)
C11 C10 Zr1 74.9(2)
C9 C10 Zr1 73.44(19)
C10 C11 C12 108.2(3)
C10 C11 Zr1 73.81(19)
C12 C11 Zr1 73.61(18)
C11 C12 C8 108.7(4)
C11 C12 Zr1 74.52(19)
C8 C12 Zr1 74.22(17)
C15 C13 C14 110.7(3)
C15 C13 P1 111.0(2)
C14 C13 P1 110.5(3)
C8 P1 C13 106.64(15)
C8 P1 C16 98.8(2)
C13 P1 C16 110.4(2)
C8 P1 C16' 116.9(4)
C13 P1 C16' 98.4(3)
C16 P1 C16' 18.8(3)
C8 P1 Au 112.57(10)
C13 P1 Au 109.75(12)
C16 P1 Au 117.74(17)
C16' P1 Au 111.4(3)
C18 C16 C17 111.2(5)
C18 C16 P1 112.8(4)
C17 C16 P1 109.7(4)
C18' C16' C17' 115.7(9)
C18' C16' P1 115.1(7)
C17' C16' P1 110.7(7)
C25 C19 C20 130.2(3)
C25 C19 Zr2 73.14(19)
C20 C19 Zr2 70.29(19)
C21 C20 C19 125.8(4)
C21 C20 Zr2 72.2(2)
C19 C20 Zr2 75.2(2)
C22 C21 C20 128.5(3)
C22 C21 Zr2 75.1(2)
C20 C21 Zr2 73.0(2)
C21 C22 C23 129.8(3)
C21 C22 Zr2 70.9(2)
C23 C22 Zr2 70.03(19)
C22 C23 C24 128.0(3)
C22 C23 Zr2 75.2(2)
C24 C23 Zr2 72.50(18)
C25 C24 C23 126.1(3)
C25 C24 Zr2 76.00(18)
C23 C24 Zr2 72.13(18)
C19 C25 C24 129.6(3)
C19 C25 Zr2 73.31(18)
C24 C25 Zr2 69.73(18)
C30 C26 C27 106.8(3)
C30 C26 P2 128.3(2)
C27 C26 P2 122.4(2)
C30 C26 Zr2 73.80(16)
C27 C26 Zr2 73.24(16)
P2 C26 Zr2 132.27(14)
C28 C27 C26 108.8(3)
C28 C27 Zr2 73.84(18)
C26 C27 Zr2 74.28(16)
C27 C28 C29 107.5(3)
C27 C28 Zr2 74.34(18)
C29 C28 Zr2 73.17(19)
C30 C29 C28 109.1(3)
C30 C29 Zr2 75.33(16)
C28 C29 Zr2 74.60(17)
C29 C30 C26 107.8(3)
C29 C30 Zr2 72.64(16)
C26 C30 Zr2 74.10(15)
C33 C31 C32 110.8(3)
C33 C31 P2 110.9(2)
C32 C31 P2 109.7(2)
C36 C34 C35 111.7(3)
C36 C34 P2 109.5(2)
C35 C34 P2 112.3(2)

loop_
_geom_bond_atom_site_label_1
_geom_bond_atom_site_label_2
_geom_bond_distance
Au P1 2.3078(8)
Au P2 2.3110(8)
Zr1 C4 2.342(4)
Zr1 C1 2.351(4)
Zr1 C3 2.379(4)
Zr1 C2 2.382(3)
Zr1 C5 2.400(3)
Zr1 C7 2.413(3)
Zr1 C6 2.448(3)
Zr1 C9 2.541(3)
Zr1 C10 2.552(3)
Zr1 C12 2.554(3)
Zr1 C8 2.561(3)
Zr1 C11 2.566(3)
Zr1 Cl 2.7735(8)
Zr2 C23 2.347(3)
Zr2 C24 2.352(3)
Zr2 C21 2.361(4)
Zr2 C20 2.371(4)
Zr2 C22 2.414(3)
Zr2 C25 2.432(3)
Zr2 C19 2.435(3)
Zr2 C29 2.532(3)
Zr2 C28 2.550(3)
Zr2 C27 2.557(3)
Zr2 C30 2.566(3)
Zr2 C26 2.570(3)
Zr2 Cl 2.7575(8)
P2 C26 1.779(3)
P2 C31 1.831(4)
P2 C34 1.859(3)
C1 C7 1.419(5)
C1 C2 1.428(6)
C2 C3 1.407(6)
C3 C4 1.416(6)
C4 C5 1.430(5)
C5 C6 1.401(5)
C6 C7 1.407(5)
C8 C12 1.416(5)
C8 C9 1.418(5)
C8 P1 1.798(3)
C9 C10 1.413(5)
C10 C11 1.382(6)
C11 C12 1.406(6)
C13 C15 1.530(6)
C13 C14 1.540(5)
C13 P1 1.856(4)
P1 C16 1.860(6)
P1 C16' 1.860(8)
C16 C18 1.530(7)
C16 C17 1.541(8)
C16' C18' 1.511(11)
C16' C17' 1.524(11)
C19 C25 1.405(5)
C19 C20 1.427(5)
C20 C21 1.414(5)
C21 C22 1.399(6)
C22 C23 1.423(6)
C23 C24 1.428(5)
C24 C25 1.412(5)
C26 C30 1.420(4)
C26 C27 1.434(4)
C27 C28 1.400(4)
C28 C29 1.411(5)
C29 C30 1.407(4)
C31 C33 1.523(5)
C31 C32 1.525(4)
C34 C36 1.521(5)
C34 C35 1.527(5)

loop_
_geom_torsion_atom_site_label_1
_geom_torsion_atom_site_label_2
_geom_torsion_atom_site_label_3
_geom_torsion_atom_site_label_4
_geom_torsion
C23 Zr2 Cl Zr1 40.38(15)
C24 Zr2 Cl Zr1 46.44(10)
C21 Zr2 Cl Zr1 138.70(13)
C20 Zr2 Cl Zr1 134.03(10)
C22 Zr2 Cl Zr1 88.4(3)
C25 Zr2 Cl Zr1 73.41(10)
C19 Zr2 Cl Zr1 107.80(10)
C29 Zr2 Cl Zr1 -84.36(10)
C28 Zr2 Cl Zr1 -59.72(8)
C27 Zr2 Cl Zr1 -74.28(8)
C30 Zr2 Cl Zr1 -115.34(9)
C26 Zr2 Cl Zr1 -107.42(8)
C4 Zr1 Cl Zr2 62.67(12)
C1 Zr1 Cl Zr2 -37.74(12)
C3 Zr1 Cl Zr2 43.1(2)
C2 Zr1 Cl Zr2 -30.7(2)
C5 Zr1 Cl Zr2 46.56(9)
C7 Zr1 Cl Zr2 -17.76(10)
C6 Zr1 Cl Zr2 15.33(9)
C9 Zr1 Cl Zr2 -162.13(10)
C10 Zr1 Cl Zr2 -139.12(10)
C12 Zr1 Cl Zr2 171.67(12)
C8 Zr1 Cl Zr2 168.23(9)
C11 Zr1 Cl Zr2 -151.99(12)
P1 Au P2 C26 -136.1(2)
P1 Au P2 C31 -14.7(3)
P1 Au P2 C34 104.3(3)
C4 Zr1 C1 C7 -85.5(3)
C3 Zr1 C1 C7 -114.3(3)
C2 Zr1 C1 C7 -136.7(4)
C5 Zr1 C1 C7 -50.4(2)
C6 Zr1 C1 C7 -23.2(2)
C9 Zr1 C1 C7 119.8(2)
C10 Zr1 C1 C7 134.6(3)
C12 Zr1 C1 C7 -174.4(2)
C8 Zr1 C1 C7 158.9(2)
C11 Zr1 C1 C7 166.0(3)
Cl Zr1 C1 C7 36.8(3)
C4 Zr1 C1 C2 51.2(2)
C3 Zr1 C1 C2 22.5(2)
C5 Zr1 C1 C2 86.3(2)
C7 Zr1 C1 C2 136.7(4)
C6 Zr1 C1 C2 113.5(3)
C9 Zr1 C1 C2 -103.5(3)
C10 Zr1 C1 C2 -88.7(3)
C12 Zr1 C1 C2 -37.7(3)
C8 Zr1 C1 C2 -64.4(4)
C11 Zr1 C1 C2 -57.2(3)
Cl Zr1 C1 C2 173.5(2)
C7 C1 C2 C3 7.8(7)
Zr1 C1 C2 C3 -48.3(4)
C7 C1 C2 Zr1 56.1(4)
C4 Zr1 C2 C3 20.6(2)
C1 Zr1 C2 C3 142.1(4)
C5 Zr1 C2 C3 52.0(2)
C7 Zr1 C2 C3 116.5(3)
C6 Zr1 C2 C3 85.7(2)
C9 Zr1 C2 C3 -112.7(2)
C10 Zr1 C2 C3 -121.6(2)
C12 Zr1 C2 C3 -69.1(2)
C8 Zr1 C2 C3 -72.4(3)
C11 Zr1 C2 C3 -96.9(2)
Cl Zr1 C2 C3 130.8(2)
C4 Zr1 C2 C1 -121.5(3)
C3 Zr1 C2 C1 -142.1(4)
C5 Zr1 C2 C1 -90.1(2)
C7 Zr1 C2 C1 -25.6(2)
C6 Zr1 C2 C1 -56.4(2)
C9 Zr1 C2 C1 105.2(2)
C10 Zr1 C2 C1 96.3(2)
C12 Zr1 C2 C1 148.8(2)
C8 Zr1 C2 C1 145.5(2)
C11 Zr1 C2 C1 121.0(3)
Cl Zr1 C2 C1 -11.3(4)
C1 C2 C3 C4 3.2(7)
Zr1 C2 C3 C4 -44.5(4)
C1 C2 C3 Zr1 47.8(4)
C4 Zr1 C3 C2 -145.9(3)
C1 Zr1 C3 C2 -22.9(2)
C5 Zr1 C3 C2 -119.6(2)
C7 Zr1 C3 C2 -54.4(2)
C6 Zr1 C3 C2 -88.4(2)
C9 Zr1 C3 C2 97.4(2)
C10 Zr1 C3 C2 66.7(2)
C12 Zr1 C3 C2 109.1(2)
C8 Zr1 C3 C2 124.0(2)
C11 Zr1 C3 C2 77.0(2)
Cl Zr1 C3 C2 -115.7(3)
C1 Zr1 C3 C4 123.0(2)
C2 Zr1 C3 C4 145.9(3)
C5 Zr1 C3 C4 26.3(2)
C7 Zr1 C3 C4 91.5(2)
C6 Zr1 C3 C4 57.5(2)
C9 Zr1 C3 C4 -116.7(2)
C10 Zr1 C3 C4 -147.5(2)
C12 Zr1 C3 C4 -105.0(2)
C8 Zr1 C3 C4 -90.1(2)
C11 Zr1 C3 C4 -137.1(2)
Cl Zr1 C3 C4 30.1(4)
C2 C3 C4 C5 -11.3(7)
Zr1 C3 C4 C5 -56.4(4)
C2 C3 C4 Zr1 45.1(4)
C1 Zr1 C4 C3 -49.8(2)
C2 Zr1 C4 C3 -20.3(2)
C5 Zr1 C4 C3 -136.0(3)
C7 Zr1 C4 C3 -84.4(2)
C6 Zr1 C4 C3 -112.1(2)
C9 Zr1 C4 C3 100.1(2)
C10 Zr1 C4 C3 50.1(3)
C12 Zr1 C4 C3 72.5(2)
C8 Zr1 C4 C3 101.4(2)
C11 Zr1 C4 C3 45.6(2)
Cl Zr1 C4 C3 -164.89(18)
C1 Zr1 C4 C5 86.3(2)
C3 Zr1 C4 C5 136.0(3)
C2 Zr1 C4 C5 115.7(2)
C7 Zr1 C4 C5 51.6(2)
C6 Zr1 C4 C5 23.95(19)
C9 Zr1 C4 C5 -123.9(2)
C10 Zr1 C4 C5 -173.8(2)
C12 Zr1 C4 C5 -151.4(2)
C8 Zr1 C4 C5 -122.6(2)
C11 Zr1 C4 C5 -178.4(2)
Cl Zr1 C4 C5 -28.9(2)
C3 C4 C5 C6 3.6(6)
Zr1 C4 C5 C6 -52.5(3)
C3 C4 C5 Zr1 56.1(4)
C4 Zr1 C5 C6 138.8(3)
C1 Zr1 C5 C6 47.8(2)
C3 Zr1 C5 C6 112.7(2)
C2 Zr1 C5 C6 83.1(2)
C7 Zr1 C5 C6 18.73(19)
C9 Zr1 C5 C6 -118.6(2)
C10 Zr1 C5 C6 177.5(10)
C12 Zr1 C5 C6 172.79(19)
C8 Zr1 C5 C6 -149.41(18)
C11 Zr1 C5 C6 141.4(2)
Cl Zr1 C5 C6 -65.63(19)
C1 Zr1 C5 C4 -91.0(2)
C3 Zr1 C5 C4 -26.2(2)
C2 Zr1 C5 C4 -55.8(2)
C7 Zr1 C5 C4 -120.1(2)
C6 Zr1 C5 C4 -138.8(3)
C9 Zr1 C5 C4 102.6(3)
C10 Zr1 C5 C4 38.7(12)
C12 Zr1 C5 C4 34.0(2)
C8 Zr1 C5 C4 71.8(2)
C11 Zr1 C5 C4 2.5(3)
Cl Zr1 C5 C4 155.5(2)
C4 C5 C6 C7 8.8(6)
Zr1 C5 C6 C7 -41.8(4)
C4 C5 C6 Zr1 50.6(3)
C4 Zr1 C6 C5 -25.0(2)
C1 Zr1 C6 C5 -124.6(2)
C3 Zr1 C6 C5 -57.5(2)
C2 Zr1 C6 C5 -92.4(2)
C7 Zr1 C6 C5 -148.5(3)
C9 Zr1 C6 C5 114.7(2)
C10 Zr1 C6 C5 -179.4(2)
C12 Zr1 C6 C5 -14.3(4)
C8 Zr1 C6 C5 53.3(3)
C11 Zr1 C6 C5 -99.3(4)
Cl Zr1 C6 C5 110.3(2)
C4 Zr1 C6 C7 123.5(2)
C1 Zr1 C6 C7 23.9(2)
C3 Zr1 C6 C7 91.0(2)
C2 Zr1 C6 C7 56.1(2)
C5 Zr1 C6 C7 148.5(3)
C9 Zr1 C6 C7 -96.8(3)
C10 Zr1 C6 C7 -30.9(4)
C12 Zr1 C6 C7 134.2(3)
C8 Zr1 C6 C7 -158.2(2)
C11 Zr1 C6 C7 49.2(5)
Cl Zr1 C6 C7 -101.2(2)
C5 C6 C7 C1 -7.5(6)
Zr1 C6 C7 C1 -49.2(3)
C5 C6 C7 Zr1 41.7(4)
C2 C1 C7 C6 -4.6(6)
Zr1 C1 C7 C6 50.8(4)
C2 C1 C7 Zr1 -55.4(4)
C4 Zr1 C7 C6 -48.7(2)
C1 Zr1 C7 C6 -140.3(4)
C3 Zr1 C7 C6 -83.7(2)
C2 Zr1 C7 C6 -114.4(3)
C5 Zr1 C7 C6 -18.7(2)
C9 Zr1 C7 C6 126.9(2)
C10 Zr1 C7 C6 164.0(2)
C12 Zr1 C7 C6 -128.4(3)
C8 Zr1 C7 C6 103.4(5)
C11 Zr1 C7 C6 -158.5(2)
Cl Zr1 C7 C6 73.2(2)
C4 Zr1 C7 C1 91.7(3)
C3 Zr1 C7 C1 56.6(3)
C2 Zr1 C7 C1 26.0(3)
C5 Zr1 C7 C1 121.7(3)
C6 Zr1 C7 C1 140.3(4)
C9 Zr1 C7 C1 -92.7(3)
C10 Zr1 C7 C1 -55.7(3)
C12 Zr1 C7 C1 12.0(5)
C8 Zr1 C7 C1 -116.3(5)
C11 Zr1 C7 C1 -18.1(3)
Cl Zr1 C7 C1 -146.5(3)
C4 Zr1 C8 C12 -65.0(3)
C1 Zr1 C8 C12 45.6(4)
C3 Zr1 C8 C12 -28.5(3)
C2 Zr1 C8 C12 6.3(3)
C5 Zr1 C8 C12 -99.6(2)
C7 Zr1 C8 C12 144.1(5)
C6 Zr1 C8 C12 -130.9(3)
C9 Zr1 C8 C12 113.4(3)
C10 Zr1 C8 C12 76.1(3)
C11 Zr1 C8 C12 36.7(2)
Cl Zr1 C8 C12 174.2(2)
C4 Zr1 C8 C9 -178.38(19)
C1 Zr1 C8 C9 -67.8(3)
C3 Zr1 C8 C9 -141.89(19)
C2 Zr1 C8 C9 -107.1(2)
C5 Zr1 C8 C9 147.04(18)
C7 Zr1 C8 C9 30.7(6)
C6 Zr1 C8 C9 115.7(2)
C10 Zr1 C8 C9 -37.28(19)
C12 Zr1 C8 C9 -113.4(3)
C11 Zr1 C8 C9 -76.7(2)
Cl Zr1 C8 C9 60.85(17)
C4 Zr1 C8 P1 59.4(2)
C1 Zr1 C8 P1 169.9(2)
C3 Zr1 C8 P1 95.8(2)
C2 Zr1 C8 P1 130.7(2)
C5 Zr1 C8 P1 24.8(2)
C7 Zr1 C8 P1 -91.6(6)
C6 Zr1 C8 P1 -6.6(3)
C9 Zr1 C8 P1 -122.3(3)
C10 Zr1 C8 P1 -159.5(3)
C12 Zr1 C8 P1 124.3(3)
C11 Zr1 C8 P1 161.1(3)
Cl Zr1 C8 P1 -61.42(18)
C12 C8 C9 C10 0.7(3)
P1 C8 C9 C10 -177.6(2)
Zr1 C8 C9 C10 67.4(2)
C12 C8 C9 Zr1 -66.6(2)
P1 C8 C9 Zr1 115.0(2)
C4 Zr1 C9 C10 -112.0(3)
C1 Zr1 C9 C10 28.2(3)
C3 Zr1 C9 C10 -62.1(3)
C2 Zr1 C9 C10 -16.9(3)
C5 Zr1 C9 C10 -169.3(2)
C7 Zr1 C9 C10 74.5(3)
C6 Zr1 C9 C10 128.4(3)
C12 Zr1 C9 C10 -76.6(3)
C8 Zr1 C9 C10 -114.4(3)
C11 Zr1 C9 C10 -36.3(2)
Cl Zr1 C9 C10 132.9(2)
C4 Zr1 C9 C8 2.3(3)
C1 Zr1 C9 C8 142.5(2)
C3 Zr1 C9 C8 52.3(3)
C2 Zr1 C9 C8 97.5(2)
C5 Zr1 C9 C8 -54.9(3)
C7 Zr1 C9 C8 -171.08(17)
C6 Zr1 C9 C8 -117.2(2)
C10 Zr1 C9 C8 114.4(3)
C12 Zr1 C9 C8 37.74(19)
C11 Zr1 C9 C8 78.1(2)
Cl Zr1 C9 C8 -112.71(17)
C8 C9 C10 C11 -0.3(4)
Zr1 C9 C10 C11 67.3(2)
C8 C9 C10 Zr1 -67.6(2)
C4 Zr1 C10 C11 -8.3(3)
C1 Zr1 C10 C11 87.0(3)
C3 Zr1 C10 C11 20.1(3)
C2 Zr1 C10 C11 51.6(3)
C5 Zr1 C10 C11 -42.2(12)
C7 Zr1 C10 C11 115.3(3)
C6 Zr1 C10 C11 134.9(3)
C9 Zr1 C10 C11 -115.0(4)
C12 Zr1 C10 C11 -37.0(2)
C8 Zr1 C10 C11 -77.7(2)
Cl Zr1 C10 C11 -158.8(2)
C4 Zr1 C10 C9 106.7(3)
C1 Zr1 C10 C9 -158.0(2)
C3 Zr1 C10 C9 135.1(2)
C2 Zr1 C10 C9 166.6(2)
C5 Zr1 C10 C9 72.8(12)
C7 Zr1 C10 C9 -129.6(2)
C6 Zr1 C10 C9 -110.1(3)
C12 Zr1 C10 C9 78.0(2)
C8 Zr1 C10 C9 37.4(2)
C11 Zr1 C10 C9 115.0(4)
Cl Zr1 C10 C9 -43.8(2)
C9 C10 C11 C12 -0.2(4)
Zr1 C10 C11 C12 66.1(2)
C9 C10 C11 Zr1 -66.3(2)
C4 Zr1 C11 C10 174.3(2)
C1 Zr1 C11 C10 -97.3(3)
C3 Zr1 C11 C10 -161.4(3)
C2 Zr1 C11 C10 -127.0(3)
C5 Zr1 C11 C10 172.8(2)
C7 Zr1 C11 C10 -87.0(3)
C6 Zr1 C11 C10 -119.9(4)
C9 Zr1 C11 C10 37.4(2)
C12 Zr1 C11 C10 115.1(3)
C8 Zr1 C11 C10 78.1(2)
Cl Zr1 C11 C10 25.3(3)
C4 Zr1 C11 C12 59.2(3)
C1 Zr1 C11 C12 147.6(2)
C3 Zr1 C11 C12 83.5(2)
C2 Zr1 C11 C12 117.8(3)
C5 Zr1 C11 C12 57.6(3)
C7 Zr1 C11 C12 157.8(2)
C6 Zr1 C11 C12 124.9(3)
C9 Zr1 C11 C12 -77.8(2)
C10 Zr1 C11 C12 -115.1(3)
C8 Zr1 C11 C12 -37.0(2)
Cl Zr1 C11 C12 -89.8(2)
C10 C11 C12 C8 0.7(4)
Zr1 C11 C12 C8 66.9(2)
C10 C11 C12 Zr1 -66.2(2)
C9 C8 C12 C11 -0.9(4)
P1 C8 C12 C11 177.4(2)
Zr1 C8 C12 C11 -67.1(2)
C9 C8 C12 Zr1 66.2(2)
P1 C8 C12 Zr1 -115.4(2)
C4 Zr1 C12 C11 -125.5(2)
C1 Zr1 C12 C11 -39.1(3)
C3 Zr1 C12 C11 -92.0(2)
C2 Zr1 C12 C11 -59.7(3)
C5 Zr1 C12 C11 -144.3(2)
C7 Zr1 C12 C11 -47.1(4)
C6 Zr1 C12 C11 -135.1(3)
C9 Zr1 C12 C11 77.2(3)
C10 Zr1 C12 C11 36.4(2)
C8 Zr1 C12 C11 115.1(4)
Cl Zr1 C12 C11 108.7(2)
C4 Zr1 C12 C8 119.3(2)
C1 Zr1 C12 C8 -154.2(2)
C3 Zr1 C12 C8 152.9(3)
C2 Zr1 C12 C8 -174.8(2)
C5 Zr1 C12 C8 100.6(2)
C7 Zr1 C12 C8 -162.2(3)
C6 Zr1 C12 C8 109.8(3)
C9 Zr1 C12 C8 -37.9(2)
C10 Zr1 C12 C8 -78.7(2)
C11 Zr1 C12 C8 -115.1(4)
Cl Zr1 C12 C8 -6.4(3)
C12 C8 P1 C13 -111.5(3)
C9 C8 P1 C13 66.5(3)
Zr1 C8 P1 C13 156.64(18)
C12 C8 P1 C16 3.0(3)
C9 C8 P1 C16 -179.0(3)
Zr1 C8 P1 C16 -88.8(2)
C12 C8 P1 C16' -2.7(4)
C9 C8 P1 C16' 175.4(4)
Zr1 C8 P1 C16' -94.5(3)
C12 C8 P1 Au 128.1(3)
C9 C8 P1 Au -53.9(3)
Zr1 C8 P1 Au 36.2(2)
C15 C13 P1 C8 -62.8(3)
C14 C13 P1 C8 174.0(3)
C15 C13 P1 C16 -169.2(3)
C14 C13 P1 C16 67.7(4)
C15 C13 P1 C16' 175.8(4)
C14 C13 P1 C16' 52.6(4)
C15 C13 P1 Au 59.4(3)
C14 C13 P1 Au -63.8(3)
P2 Au P1 C8 113.9(3)
P2 Au P1 C13 -4.7(3)
P2 Au P1 C16 -132.2(3)
P2 Au P1 C16' -112.6(4)
C8 P1 C16 C18 -79.2(5)
C13 P1 C16 C18 32.3(5)
C16' P1 C16 C18 84.9(11)
Au P1 C16 C18 159.5(4)
C8 P1 C16 C17 156.3(4)
C13 P1 C16 C17 -92.2(4)
C16' P1 C16 C17 -39.6(9)
Au P1 C16 C17 34.9(5)
C8 P1 C16' C18' -61.7(8)
C13 P1 C16' C18' 51.8(8)
C16 P1 C16' C18' -79.3(12)
Au P1 C16' C18' 167.0(7)
C8 P1 C16' C17' 71.8(8)
C13 P1 C16' C17' -174.7(7)
C16 P1 C16' C17' 54.1(10)
Au P1 C16' C17' -59.5(8)
C23 Zr2 C19 C25 52.8(2)
C24 Zr2 C19 C25 20.98(19)
C21 Zr2 C19 C25 119.4(2)
C20 Zr2 C19 C25 145.6(3)
C22 Zr2 C19 C25 87.9(2)
C29 Zr2 C19 C25 116.6(3)
C28 Zr2 C19 C25 15.6(6)
C27 Zr2 C19 C25 -88.9(3)
C30 Zr2 C19 C25 168.81(18)
C26 Zr2 C19 C25 -142.38(19)
Cl Zr2 C19 C25 -84.45(19)
C23 Zr2 C19 C20 -92.8(2)
C24 Zr2 C19 C20 -124.6(2)
C21 Zr2 C19 C20 -26.2(2)
C22 Zr2 C19 C20 -57.7(2)
C25 Zr2 C19 C20 -145.6(3)
C29 Zr2 C19 C20 -29.0(3)
C28 Zr2 C19 C20 -130.0(5)
C27 Zr2 C19 C20 125.4(3)
C30 Zr2 C19 C20 23.2(3)
C26 Zr2 C19 C20 72.0(3)
Cl Zr2 C19 C20 129.9(2)
C25 C19 C20 C21 9.5(6)
Zr2 C19 C20 C21 54.5(3)
C25 C19 C20 Zr2 -45.1(4)
C23 Zr2 C20 C21 -52.6(2)
C24 Zr2 C20 C21 -88.1(2)
C22 Zr2 C20 C21 -24.1(2)
C25 Zr2 C20 C21 -115.9(2)
C19 Zr2 C20 C21 -136.1(3)
C29 Zr2 C20 C21 28.8(3)
C28 Zr2 C20 C21 23.6(4)
C27 Zr2 C20 C21 95.1(3)
C30 Zr2 C20 C21 59.8(2)
C26 Zr2 C20 C21 90.9(2)
Cl Zr2 C20 C21 174.2(2)
C23 Zr2 C20 C19 83.5(2)
C24 Zr2 C20 C19 48.0(2)
C21 Zr2 C20 C19 136.1(3)
C22 Zr2 C20 C19 112.0(2)
C25 Zr2 C20 C19 20.21(19)
C29 Zr2 C20 C19 164.89(18)
C28 Zr2 C20 C19 159.7(2)
C27 Zr2 C20 C19 -128.7(2)
C30 Zr2 C20 C19 -164.11(19)
C26 Zr2 C20 C19 -132.95(19)
Cl Zr2 C20 C19 -49.7(2)
C19 C20 C21 C22 -1.8(6)
Zr2 C20 C21 C22 54.0(4)
C19 C20 C21 Zr2 -55.8(3)
C23 Zr2 C21 C22 -19.4(2)
C24 Zr2 C21 C22 -49.7(2)
C20 Zr2 C21 C22 -139.1(3)
C25 Zr2 C21 C22 -84.1(2)
C19 Zr2 C21 C22 -113.1(2)
C29 Zr2 C21 C22 65.6(2)
C28 Zr2 C21 C22 53.3(2)
C27 Zr2 C21 C22 85.7(3)
C30 Zr2 C21 C22 97.6(2)
C26 Zr2 C21 C22 113.5(2)
Cl Zr2 C21 C22 -147.18(18)
C23 Zr2 C21 C20 119.7(2)
C24 Zr2 C21 C20 89.4(2)
C22 Zr2 C21 C20 139.1(3)
C25 Zr2 C21 C20 55.0(2)
C19 Zr2 C21 C20 26.0(2)
C29 Zr2 C21 C20 -155.3(2)
C28 Zr2 C21 C20 -167.63(19)
C27 Zr2 C21 C20 -135.2(2)
C30 Zr2 C21 C20 -123.3(2)
C26 Zr2 C21 C20 -107.4(2)
Cl Zr2 C21 C20 -8.1(3)
C20 C21 C22 C23 -12.6(6)
Zr2 C21 C22 C23 40.6(4)
C20 C21 C22 Zr2 -53.2(4)
C23 Zr2 C22 C21 147.9(3)
C24 Zr2 C22 C21 122.9(2)
C20 Zr2 C22 C21 24.6(2)
C25 Zr2 C22 C21 90.8(2)
C19 Zr2 C22 C21 56.8(2)
C29 Zr2 C22 C21 -109.9(2)
C28 Zr2 C22 C21 -135.0(2)
C27 Zr2 C22 C21 -125.0(2)
C30 Zr2 C22 C21 -81.8(2)
C26 Zr2 C22 C21 -85.3(2)
Cl Zr2 C22 C21 76.1(4)
C24 Zr2 C22 C23 -24.9(2)
C21 Zr2 C22 C23 -147.9(3)
C20 Zr2 C22 C23 -123.3(2)
C25 Zr2 C22 C23 -57.0(2)
C19 Zr2 C22 C23 -91.1(2)
C29 Zr2 C22 C23 102.3(2)
C28 Zr2 C22 C23 77.2(2)
C27 Zr2 C22 C23 87.2(2)
C30 Zr2 C22 C23 130.4(2)
C26 Zr2 C22 C23 126.8(2)
Cl Zr2 C22 C23 -71.8(4)
C21 C22 C23 C24 12.2(6)
Zr2 C22 C23 C24 53.1(3)
C21 C22 C23 Zr2 -40.9(4)
C24 Zr2 C23 C22 138.7(3)
C21 Zr2 C23 C22 19.1(2)
C20 Zr2 C23 C22 48.9(2)
C25 Zr2 C23 C22 112.8(2)
C19 Zr2 C23 C22 83.5(2)
C29 Zr2 C23 C22 -71.7(2)
C28 Zr2 C23 C22 -103.9(2)
C27 Zr2 C23 C22 -114.8(2)
C30 Zr2 C23 C22 -55.7(2)
C26 Zr2 C23 C22 -81.5(3)
Cl Zr2 C23 C22 149.07(18)
C21 Zr2 C23 C24 -119.6(3)
C20 Zr2 C23 C24 -89.8(2)
C22 Zr2 C23 C24 -138.7(3)
C25 Zr2 C23 C24 -25.8(2)
C19 Zr2 C23 C24 -55.2(2)
C29 Zr2 C23 C24 149.6(2)
C28 Zr2 C23 C24 117.4(2)
C27 Zr2 C23 C24 106.6(2)
C30 Zr2 C23 C24 165.6(2)
C26 Zr2 C23 C24 139.8(2)
Cl Zr2 C23 C24 10.4(3)
C22 C23 C24 C25 2.5(6)
Zr2 C23 C24 C25 56.6(3)
C22 C23 C24 Zr2 -54.1(3)
C23 Zr2 C24 C25 -135.9(3)
C21 Zr2 C24 C25 -83.3(2)
C20 Zr2 C24 C25 -48.4(2)
C22 Zr2 C24 C25 -111.4(2)
C19 Zr2 C24 C25 -20.6(2)
C29 Zr2 C24 C25 -169.8(2)
C28 Zr2 C24 C25 158.2(2)
C27 Zr2 C24 C25 129.8(2)
C30 Zr2 C24 C25 -160.4(2)
C26 Zr2 C24 C25 133.5(2)
Cl Zr2 C24 C25 51.7(2)
C21 Zr2 C24 C23 52.7(2)
C20 Zr2 C24 C23 87.5(2)
C22 Zr2 C24 C23 24.5(2)
C25 Zr2 C24 C23 135.9(3)
C19 Zr2 C24 C23 115.4(3)
C29 Zr2 C24 C23 -33.8(3)
C28 Zr2 C24 C23 -65.8(2)
C27 Zr2 C24 C23 -94.3(2)
C30 Zr2 C24 C23 -24.4(4)
C26 Zr2 C24 C23 -90.6(3)
Cl Zr2 C24 C23 -172.4(2)
C20 C19 C25 C24 -0.1(6)
Zr2 C19 C25 C24 -44.2(3)
C20 C19 C25 Zr2 44.1(4)
C23 C24 C25 C19 -9.6(6)
Zr2 C24 C25 C19 45.4(3)
C23 C24 C25 Zr2 -55.0(3)
C23 Zr2 C25 C19 -118.4(2)
C24 Zr2 C25 C19 -145.1(3)
C21 Zr2 C25 C19 -51.9(2)
C20 Zr2 C25 C19 -20.7(2)
C22 Zr2 C25 C19 -86.3(2)
C29 Zr2 C25 C19 -127.2(2)
C28 Zr2 C25 C19 -175.40(19)
C27 Zr2 C25 C19 138.2(2)
C30 Zr2 C25 C19 -43.3(6)
C26 Zr2 C25 C19 85.8(3)
Cl Zr2 C25 C19 87.82(19)
C23 Zr2 C25 C24 26.6(2)
C21 Zr2 C25 C24 93.2(2)
C20 Zr2 C25 C24 124.3(2)
C22 Zr2 C25 C24 58.8(2)
C19 Zr2 C25 C24 145.1(3)
C29 Zr2 C25 C24 17.9(3)
C28 Zr2 C25 C24 -30.4(3)
C27 Zr2 C25 C24 -76.7(3)
C30 Zr2 C25 C24 101.8(6)
C26 Zr2 C25 C24 -129.1(3)
Cl Zr2 C25 C24 -127.1(2)
C31 P2 C26 C30 37.6(3)
C34 P2 C26 C30 -75.3(3)
Au P2 C26 C30 159.4(2)
C31 P2 C26 C27 -162.8(2)
C34 P2 C26 C27 84.4(3)
Au P2 C26 C27 -41.0(3)
C31 P2 C26 Zr2 -66.1(2)
C34 P2 C26 Zr2 -178.99(19)
Au P2 C26 Zr2 55.7(2)
C23 Zr2 C26 C30 49.1(3)
C24 Zr2 C26 C30 107.9(3)
C21 Zr2 C26 C30 -31.1(2)
C20 Zr2 C26 C30 -70.0(2)
C22 Zr2 C26 C30 6.7(2)
C25 Zr2 C26 C30 -163.9(3)
C19 Zr2 C26 C30 -108.3(2)
C29 Zr2 C26 C30 36.89(18)
C28 Zr2 C26 C30 77.38(19)
C27 Zr2 C26 C30 113.7(2)
Cl Zr2 C26 C30 -165.91(18)
C23 Zr2 C26 C27 -64.6(2)
C24 Zr2 C26 C27 -5.8(3)
C21 Zr2 C26 C27 -144.83(18)
C20 Zr2 C26 C27 176.34(17)
C22 Zr2 C26 C27 -107.0(2)
C25 Zr2 C26 C27 82.4(3)
C19 Zr2 C26 C27 137.96(19)
C29 Zr2 C26 C27 -76.81(18)
C28 Zr2 C26 C27 -36.32(16)
C30 Zr2 C26 C27 -113.7(2)
Cl Zr2 C26 C27 80.39(15)
C23 Zr2 C26 P2 176.5(2)
C24 Zr2 C26 P2 -124.7(3)
C21 Zr2 C26 P2 96.3(2)
C20 Zr2 C26 P2 57.5(2)
C22 Zr2 C26 P2 134.1(2)
C25 Zr2 C26 P2 -36.5(4)
C19 Zr2 C26 P2 19.1(3)
C29 Zr2 C26 P2 164.3(3)
C28 Zr2 C26 P2 -155.2(2)
C27 Zr2 C26 P2 -118.9(3)
C30 Zr2 C26 P2 127.4(3)
Cl Zr2 C26 P2 -38.49(18)
C30 C26 C27 C28 -0.4(3)
P2 C26 C27 C28 -163.8(2)
Zr2 C26 C27 C28 66.4(2)
C30 C26 C27 Zr2 -66.71(19)
P2 C26 C27 Zr2 129.9(2)
C23 Zr2 C27 C28 20.8(2)
C24 Zr2 C27 C28 61.6(2)
C21 Zr2 C27 C28 -63.1(3)
C20 Zr2 C27 C28 -122.3(3)
C22 Zr2 C27 C28 -19.2(2)
C25 Zr2 C27 C28 101.6(2)
C19 Zr2 C27 C28 157.0(2)
C29 Zr2 C27 C28 -37.59(17)
C30 Zr2 C27 C28 -78.00(19)
C26 Zr2 C27 C28 -115.5(2)
Cl Zr2 C27 C28 152.43(18)
C23 Zr2 C27 C26 136.31(17)
C24 Zr2 C27 C26 177.01(16)
C21 Zr2 C27 C26 52.4(2)
C20 Zr2 C27 C26 -6.8(3)
C22 Zr2 C27 C26 96.3(2)
C25 Zr2 C27 C26 -142.90(17)
C19 Zr2 C27 C26 -87.6(3)
C29 Zr2 C27 C26 77.87(17)
C28 Zr2 C27 C26 115.5(2)
C30 Zr2 C27 C26 37.46(15)
Cl Zr2 C27 C26 -92.11(15)
C26 C27 C28 C29 -0.4(3)
Zr2 C27 C28 C29 66.2(2)
C26 C27 C28 Zr2 -66.6(2)
C23 Zr2 C28 C27 -161.6(2)
C24 Zr2 C28 C27 -129.71(19)
C21 Zr2 C28 C27 137.77(19)
C20 Zr2 C28 C27 122.7(3)
C22 Zr2 C28 C27 164.60(19)
C25 Zr2 C28 C27 -112.7(2)
C19 Zr2 C28 C27 -124.7(5)
C29 Zr2 C28 C27 114.2(3)
C30 Zr2 C28 C27 77.41(18)
C26 Zr2 C28 C27 37.11(16)
Cl Zr2 C28 C27 -27.50(18)
C23 Zr2 C28 C29 84.2(2)
C24 Zr2 C28 C29 116.06(19)
C21 Zr2 C28 C29 23.5(2)
C20 Zr2 C28 C29 8.5(3)
C22 Zr2 C28 C29 50.4(2)
C25 Zr2 C28 C29 133.07(19)
C19 Zr2 C28 C29 121.1(5)
C27 Zr2 C28 C29 -114.2(3)
C30 Zr2 C28 C29 -36.82(17)
C26 Zr2 C28 C29 -77.12(18)
Cl Zr2 C28 C29 -141.73(16)
C27 C28 C29 C30 1.1(4)
Zr2 C28 C29 C30 68.1(2)
C27 C28 C29 Zr2 -67.0(2)
C23 Zr2 C29 C30 151.3(2)
C24 Zr2 C29 C30 170.18(19)
C21 Zr2 C29 C30 85.5(2)
C20 Zr2 C29 C30 69.6(2)
C22 Zr2 C29 C30 117.3(2)
C25 Zr2 C29 C30 159.2(2)
C19 Zr2 C29 C30 88.1(3)
C28 Zr2 C29 C30 -115.0(3)
C27 Zr2 C29 C30 -77.9(2)
C26 Zr2 C29 C30 -36.98(17)
Cl Zr2 C29 C30 -65.7(2)
C23 Zr2 C29 C28 -93.7(2)
C24 Zr2 C29 C28 -74.8(2)
C21 Zr2 C29 C28 -159.48(19)
C20 Zr2 C29 C28 -175.42(18)
C22 Zr2 C29 C28 -127.7(2)
C25 Zr2 C29 C28 -85.8(3)
C19 Zr2 C29 C28 -156.9(2)
C27 Zr2 C29 C28 37.08(17)
C30 Zr2 C29 C28 115.0(3)
C26 Zr2 C29 C28 78.04(19)
Cl Zr2 C29 C28 49.4(2)
C28 C29 C30 C26 -1.3(3)
Zr2 C29 C30 C26 66.3(2)
C28 C29 C30 Zr2 -67.6(2)
C27 C26 C30 C29 1.0(3)
P2 C26 C30 C29 163.2(2)
Zr2 C26 C30 C29 -65.3(2)
C27 C26 C30 Zr2 66.33(19)
P2 C26 C30 Zr2 -131.5(2)
C23 Zr2 C30 C29 -31.3(2)
C24 Zr2 C30 C29 -16.2(3)
C21 Zr2 C30 C29 -93.1(2)
C20 Zr2 C30 C29 -122.7(2)
C22 Zr2 C30 C29 -59.4(2)
C25 Zr2 C30 C29 -101.7(6)
C19 Zr2 C30 C29 -136.1(2)
C28 Zr2 C30 C29 37.07(19)
C27 Zr2 C30 C29 77.1(2)
C26 Zr2 C30 C29 115.0(3)
Cl Zr2 C30 C29 129.75(17)
C23 Zr2 C30 C26 -146.3(2)
C24 Zr2 C30 C26 -131.2(2)
C21 Zr2 C30 C26 151.9(2)
C20 Zr2 C30 C26 122.31(19)
C22 Zr2 C30 C26 -174.4(2)
C25 Zr2 C30 C26 143.3(5)
C19 Zr2 C30 C26 108.9(2)
C29 Zr2 C30 C26 -115.0(3)
C28 Zr2 C30 C26 -77.9(2)
C27 Zr2 C30 C26 -37.92(17)
Cl Zr2 C30 C26 14.75(19)
C26 P2 C31 C33 67.7(2)
C34 P2 C31 C33 178.9(2)
Au P2 C31 C33 -57.3(2)
C26 P2 C31 C32 -169.6(2)
C34 P2 C31 C32 -58.4(3)
Au P2 C31 C32 65.4(2)
C26 P2 C34 C36 -60.1(3)
C31 P2 C34 C36 -174.3(2)
Au P2 C34 C36 65.3(2)
C26 P2 C34 C35 64.6(3)
C31 P2 C34 C35 -49.6(3)
Au P2 C34 C35 -170.0(2)
